data_7113517
loop_
_publ_author_name
'Bellabarba, Ronan M.'
'Tooze, Robert P.'
'Slawin, Alexandra M. Z.'

_publ_section_title
;
 Synthesis, X-ray characterisation and reactions of a trigonal planar
 palladium(0) carbonyl complex, (tbpx)PdCO
;
_journal_coden_ASTM CHCOFS
_journal_issue 15
_journal_name_full
;
 Chemical Communications (Cambridge, United Kingdom)
;
_journal_page_first 1916
_journal_page_last 1917
_journal_paper_doi 10.1039/b305854a
_journal_year 2003
_chemical_formula_moiety 'C25 H44 O P2 Pd'
_chemical_formula_sum 'C25 H44 O P2 Pd'
_chemical_formula_weight 528.94
_space_group_IT_number 14
_symmetry_cell_setting monoclinic
_symmetry_space_group_name_Hall '-P 2yn'
_symmetry_space_group_name_H-M 'P 1 21/n 1'
_atom_sites_solution_hydrogens geom
_atom_sites_solution_primary direct
_atom_sites_solution_secondary difmap
_audit_creation_method SHELXL-97
_cell_angle_alpha 90.00
_cell_angle_beta 93.358(7)
_cell_angle_gamma 90.00
_cell_formula_units_Z 4
_cell_length_a 11.837(3)
_cell_length_b 16.063(4)
_cell_length_c 14.731(3)
_cell_measurement_reflns_used 6186
_cell_measurement_temperature 293(2)
_cell_measurement_theta_max 24.7121
_cell_measurement_theta_min 2.4928
_cell_volume 2796.1(11)
_computing_cell_refinement 'CrystalClear (Rigaku Corp., 2000)'
_computing_data_collection 'CrystalClear (Rigaku Corp., 2000)'
_computing_data_reduction 'CrystalClear (Rigaku Corp., 2000)'
_computing_molecular_graphics SHELXTL
_computing_publication_material SHELXTL
_computing_structure_refinement 'SHELXL-97 (Sheldrick, 1997)'
_computing_structure_solution 'SHELXS-97 (Sheldrick, 1990)'
_diffrn_ambient_temperature 293(2)
_diffrn_detector_area_resol_mean 0.85
_diffrn_measured_fraction_theta_full 0.921
_diffrn_measured_fraction_theta_max 0.921
_diffrn_measurement_device_type ccd
_diffrn_measurement_method dtprofit.ref
_diffrn_radiation_monochromator graphite
_diffrn_radiation_source 'fine-focus sealed tube'
_diffrn_radiation_type MoK\a
_diffrn_radiation_wavelength 0.71073
_diffrn_reflns_av_R_equivalents 0.0347
_diffrn_reflns_av_sigmaI/netI 0.0432
_diffrn_reflns_limit_h_max 13
_diffrn_reflns_limit_h_min -10
_diffrn_reflns_limit_k_max 18
_diffrn_reflns_limit_k_min -18
_diffrn_reflns_limit_l_max 17
_diffrn_reflns_limit_l_min -15
_diffrn_reflns_number 10203
_diffrn_reflns_theta_full 24.71
_diffrn_reflns_theta_max 24.71
_diffrn_reflns_theta_min 2.49
_exptl_absorpt_coefficient_mu 0.791
_exptl_absorpt_correction_T_max 1.00000
_exptl_absorpt_correction_T_min 0.6555
_exptl_absorpt_correction_type multi-scan
_exptl_crystal_colour yellow
_exptl_crystal_density_diffrn 1.257
_exptl_crystal_density_method 'not measured'
_exptl_crystal_description prism
_exptl_crystal_F_000 1112
_exptl_crystal_size_max 0.16
_exptl_crystal_size_mid 0.15
_exptl_crystal_size_min 0.08
_refine_diff_density_max 0.746
_refine_diff_density_min -0.510
_refine_diff_density_rms 0.083
_refine_ls_extinction_coef 0.0023(8)
_refine_ls_extinction_expression Fc^*^=kFc[1+0.001xFc^2^\l^3^/sin(2\q)]^-1/4^
_refine_ls_extinction_method SHELXL
_refine_ls_goodness_of_fit_ref 1.077
_refine_ls_hydrogen_treatment mixed
_refine_ls_matrix_type full
_refine_ls_number_parameters 263
_refine_ls_number_reflns 4392
_refine_ls_number_restraints 0
_refine_ls_restrained_S_all 1.077
_refine_ls_R_factor_all 0.0797
_refine_ls_R_factor_gt 0.0590
_refine_ls_shift/su_max 0.000
_refine_ls_shift/su_mean 0.000
_refine_ls_structure_factor_coef Fsqd
_refine_ls_weighting_details 'calc w=1/[\s^2^(Fo^2^)+(0.0593P)^2^+7.0627P] where P=(Fo^2^+2Fc^2^)/3'
_refine_ls_weighting_scheme calc
_refine_ls_wR_factor_gt 0.1335
_refine_ls_wR_factor_ref 0.1443
_reflns_number_gt 3478
_reflns_number_total 4392
_reflns_threshold_expression >2sigma(I)
_cod_duplicate_entry 7103827
_cod_data_source_file b305854a.txt
_cod_data_source_block 1
_cod_depositor_comments
;
The following automatic conversions were performed:

'_symmetry_cell_setting' value 'Monoclinic' changed to 'monoclinic'
according to
/usr/data/users/saulius/automatic-downloads/retrospective/RSC/lib/dictionaries/cif_core.dic
dictionary named 'cif_core.dic' version 2.4.2 from
2011-04-26.

'_exptl_absorpt_correction_type' value 'multiscan'
changed to 'multi-scan' according to
/usr/data/users/saulius/automatic-downloads/retrospective/RSC/lib/dictionaries/cif_core.dic
dictionary named 'cif_core.dic' version 2.4.2 from 2011-04-26.

Automatic conversion script
Id: cif_fix_values 2281 2013-09-26 08:29:07Z andrius 
;
_cod_original_cell_volume 2796.0(11)
_cod_original_sg_symbol_H-M P2(1)/n
_cod_database_code 7113517

loop_
_symmetry_equiv_pos_as_xyz
'x, y, z'
'-x+1/2, y+1/2, -z+1/2'
'-x, -y, -z'
'x-1/2, -y-1/2, z-1/2'

loop_
_atom_site_label
_atom_site_type_symbol
_atom_site_fract_x
_atom_site_fract_y
_atom_site_fract_z
_atom_site_U_iso_or_equiv
_atom_site_adp_type
_atom_site_occupancy
_atom_site_symmetry_multiplicity
_atom_site_calc_flag
_atom_site_refinement_flags
Pd1 Pd 0.12658(3) -0.12608(3) 0.19868(3) 0.0485(2) Uani 1 1 d .
P1 P -0.05474(12) -0.09585(11) 0.24577(11) 0.0486(4) Uani 1 1 d .
C2 C -0.0607(5) -0.0470(4) 0.3597(4) 0.0542(15) Uani 1 1 d .
H2A H -0.1399 -0.0411 0.3720 0.065 Uiso 1 1 calc R
H2B H -0.0278 -0.0861 0.4039 0.065 Uiso 1 1 calc R
C3 C -0.0034(5) 0.0383(4) 0.3785(4) 0.0574(16) Uani 1 1 d .
C4 C 0.1143(5) 0.0483(4) 0.3980(4) 0.0576(16) Uani 1 1 d .
C5 C 0.1545(7) 0.1286(5) 0.4185(5) 0.073(2) Uani 1 1 d .
H5A H 0.2313 0.1368 0.4323 0.087 Uiso 1 1 calc R
C6 C 0.0823(7) 0.1953(4) 0.4186(5) 0.071(2) Uani 1 1 d .
H6A H 0.1115 0.2478 0.4326 0.085 Uiso 1 1 calc R
C7 C -0.0303(7) 0.1870(4) 0.3990(5) 0.071(2) Uani 1 1 d .
H7A H -0.0778 0.2331 0.3977 0.085 Uiso 1 1 calc R
C8 C -0.0712(6) 0.1107(5) 0.3815(5) 0.072(2) Uani 1 1 d .
H8A H -0.1489 0.1048 0.3706 0.086 Uiso 1 1 calc R
C9 C -0.1355(5) -0.0221(5) 0.1645(5) 0.0656(18) Uani 1 1 d .
C10 C -0.2497(6) 0.0092(6) 0.1947(6) 0.098(3) Uani 1 1 d .
H10A H -0.2832 0.0459 0.1492 0.147 Uiso 1 1 calc R
H10B H -0.2384 0.0387 0.2512 0.147 Uiso 1 1 calc R
H10C H -0.2991 -0.0373 0.2026 0.147 Uiso 1 1 calc R
C11 C -0.0561(7) 0.0516(5) 0.1526(5) 0.086(2) Uani 1 1 d .
H11A H -0.0922 0.0913 0.1118 0.128 Uiso 1 1 calc R
H11B H 0.0125 0.0323 0.1280 0.128 Uiso 1 1 calc R
H11C H -0.0387 0.0774 0.2105 0.128 Uiso 1 1 calc R
C12 C -0.1526(8) -0.0633(6) 0.0701(5) 0.097(3) Uani 1 1 d .
H12A H -0.1931 -0.0260 0.0291 0.145 Uiso 1 1 calc R
H12B H -0.1951 -0.1139 0.0753 0.145 Uiso 1 1 calc R
H12C H -0.0802 -0.0758 0.0473 0.145 Uiso 1 1 calc R
C13 C -0.1382(5) -0.1945(5) 0.2651(5) 0.0684(19) Uani 1 1 d .
C14 C -0.2527(7) -0.1826(6) 0.3048(8) 0.117(4) Uani 1 1 d .
H14A H -0.2877 -0.2358 0.3124 0.175 Uiso 1 1 calc R
H14B H -0.3000 -0.1490 0.2644 0.175 Uiso 1 1 calc R
H14C H -0.2427 -0.1554 0.3628 0.175 Uiso 1 1 calc R
C15 C -0.1519(7) -0.2448(5) 0.1767(6) 0.096(3) Uani 1 1 d .
H15A H -0.1940 -0.2946 0.1871 0.144 Uiso 1 1 calc R
H15B H -0.0786 -0.2593 0.1568 0.144 Uiso 1 1 calc R
H15C H -0.1917 -0.2120 0.1307 0.144 Uiso 1 1 calc R
C16 C -0.0618(8) -0.2476(5) 0.3305(7) 0.100(3) Uani 1 1 d .
H16A H -0.0997 -0.2988 0.3434 0.149 Uiso 1 1 calc R
H16B H -0.0459 -0.2175 0.3861 0.149 Uiso 1 1 calc R
H16C H 0.0078 -0.2597 0.3029 0.149 Uiso 1 1 calc R
C17 C 0.1958(5) -0.0256(4) 0.4115(4) 0.0557(16) Uani 1 1 d .
H17A H 0.1563 -0.0685 0.4435 0.067 Uiso 1 1 calc R
H17B H 0.2583 -0.0072 0.4521 0.067 Uiso 1 1 calc R
P18 P 0.25782(12) -0.07600(10) 0.31207(11) 0.0471(4) Uani 1 1 d .
C19 C 0.3539(6) 0.0049(5) 0.2645(5) 0.0691(19) Uani 1 1 d .
C20 C 0.4232(7) -0.0341(6) 0.1912(7) 0.109(3) Uani 1 1 d .
H20A H 0.4718 0.0073 0.1672 0.163 Uiso 1 1 calc R
H20B H 0.3731 -0.0554 0.1431 0.163 Uiso 1 1 calc R
H20C H 0.4683 -0.0787 0.2172 0.163 Uiso 1 1 calc R
C21 C 0.2768(7) 0.0685(5) 0.2159(6) 0.094(3) Uani 1 1 d .
H21A H 0.3218 0.1113 0.1904 0.141 Uiso 1 1 calc R
H21B H 0.2279 0.0928 0.2584 0.141 Uiso 1 1 calc R
H21C H 0.2319 0.0416 0.1681 0.141 Uiso 1 1 calc R
C22 C 0.4343(8) 0.0492(7) 0.3351(7) 0.119(4) Uani 1 1 d .
H22A H 0.4794 0.0891 0.3049 0.179 Uiso 1 1 calc R
H22B H 0.4828 0.0089 0.3657 0.179 Uiso 1 1 calc R
H22C H 0.3906 0.0773 0.3788 0.179 Uiso 1 1 calc R
C23 C 0.3439(5) -0.1607(4) 0.3721(5) 0.0611(17) Uani 1 1 d .
C24 C 0.4264(9) -0.1330(6) 0.4501(8) 0.130(4) Uani 1 1 d .
H24A H 0.4657 -0.1807 0.4755 0.195 Uiso 1 1 calc R
H24B H 0.3852 -0.1065 0.4964 0.195 Uiso 1 1 calc R
H24C H 0.4800 -0.0945 0.4276 0.195 Uiso 1 1 calc R
C25 C 0.2571(8) -0.2200(5) 0.4106(7) 0.102(3) Uani 1 1 d .
H25A H 0.2960 -0.2649 0.4420 0.153 Uiso 1 1 calc R
H25B H 0.2088 -0.2420 0.3617 0.153 Uiso 1 1 calc R
H25C H 0.2123 -0.1903 0.4521 0.153 Uiso 1 1 calc R
C26 C 0.4063(8) -0.2108(6) 0.3050(7) 0.103(3) Uani 1 1 d .
H26A H 0.4497 -0.2535 0.3366 0.155 Uiso 1 1 calc R
H26B H 0.4561 -0.1750 0.2738 0.155 Uiso 1 1 calc R
H26C H 0.3530 -0.2361 0.2617 0.155 Uiso 1 1 calc R
C30 C 0.1506(6) -0.1803(5) 0.0890(5) 0.070(2) Uani 1 1 d .
O30 O 0.1597(6) -0.2114(5) 0.0214(4) 0.129(3) Uani 1 1 d .

loop_
_atom_site_aniso_label
_atom_site_aniso_U_11
_atom_site_aniso_U_22
_atom_site_aniso_U_33
_atom_site_aniso_U_23
_atom_site_aniso_U_13
_atom_site_aniso_U_12
Pd1 0.0380(3) 0.0647(4) 0.0426(3) -0.0085(2) 0.00073(18) -0.0008(2)
P1 0.0341(7) 0.0677(11) 0.0437(8) -0.0065(7) 0.0003(6) -0.0033(7)
C2 0.046(3) 0.070(4) 0.047(3) -0.004(3) 0.008(3) -0.006(3)
C3 0.051(4) 0.068(4) 0.053(4) -0.002(3) 0.003(3) 0.006(3)
C4 0.061(4) 0.067(4) 0.044(4) -0.006(3) -0.002(3) -0.001(3)
C5 0.072(5) 0.068(5) 0.078(5) -0.014(4) 0.002(4) -0.006(4)
C6 0.087(5) 0.050(4) 0.078(5) -0.011(4) 0.010(4) 0.000(4)
C7 0.096(6) 0.050(4) 0.066(5) -0.010(3) 0.014(4) 0.022(4)
C8 0.060(4) 0.088(6) 0.066(5) -0.008(4) 0.000(3) 0.013(4)
C9 0.052(4) 0.083(5) 0.061(4) -0.006(4) -0.003(3) 0.010(4)
C10 0.053(4) 0.134(8) 0.106(7) 0.005(6) -0.001(4) 0.034(5)
C11 0.094(6) 0.089(6) 0.074(5) 0.019(4) 0.000(4) 0.007(5)
C12 0.106(7) 0.117(7) 0.064(5) -0.009(5) -0.026(4) 0.017(6)
C13 0.049(4) 0.085(5) 0.071(5) -0.003(4) 0.003(3) -0.015(3)
C14 0.060(5) 0.127(8) 0.168(10) 0.001(7) 0.052(6) -0.024(5)
C15 0.094(6) 0.090(6) 0.102(7) -0.039(5) -0.009(5) -0.031(5)
C16 0.106(7) 0.082(6) 0.109(7) 0.017(5) -0.010(5) -0.021(5)
C17 0.055(4) 0.063(4) 0.048(4) -0.013(3) -0.008(3) 0.010(3)
P18 0.0348(7) 0.0576(10) 0.0481(9) -0.0074(7) -0.0040(6) 0.0001(7)
C19 0.050(4) 0.077(5) 0.080(5) 0.005(4) -0.002(3) -0.011(4)
C20 0.075(6) 0.129(8) 0.126(8) 0.011(7) 0.042(5) -0.009(5)
C21 0.094(6) 0.088(6) 0.102(7) 0.016(5) 0.027(5) -0.014(5)
C22 0.106(7) 0.130(8) 0.117(8) 0.010(6) -0.029(6) -0.069(6)
C23 0.057(4) 0.060(4) 0.064(4) -0.003(3) -0.012(3) 0.006(3)
C24 0.135(9) 0.110(8) 0.132(9) -0.016(6) -0.089(7) 0.021(6)
C25 0.107(7) 0.083(6) 0.116(8) 0.024(5) 0.003(6) 0.008(5)
C26 0.093(6) 0.095(7) 0.123(8) -0.001(6) 0.016(5) 0.053(5)
C30 0.060(4) 0.091(6) 0.057(4) -0.016(4) -0.004(3) 0.018(4)
O30 0.156(6) 0.163(7) 0.067(4) -0.044(4) -0.006(4) 0.056(5)

loop_
_atom_type_symbol
_atom_type_description
_atom_type_scat_dispersion_real
_atom_type_scat_dispersion_imag
_atom_type_scat_source
C C 0.0033 0.0016 'International Tables Vol C Tables 4.2.6.8 and 6.1.1.4'
H H 0.0000 0.0000 'International Tables Vol C Tables 4.2.6.8 and 6.1.1.4'
O O 0.0106 0.0060 'International Tables Vol C Tables 4.2.6.8 and 6.1.1.4'
P P 0.1023 0.0942 'International Tables Vol C Tables 4.2.6.8 and 6.1.1.4'
Pd Pd -0.9988 1.0072 'International Tables Vol C Tables 4.2.6.8 and 6.1.1.4'

loop_
_geom_angle_atom_site_label_1
_geom_angle_atom_site_label_2
_geom_angle_atom_site_label_3
_geom_angle
C30 Pd1 P1 122.7(2)
C30 Pd1 P18 130.1(2)
P1 Pd1 P18 107.26(6)
C2 P1 C13 99.7(3)
C2 P1 C9 105.1(3)
C13 P1 C9 111.6(3)
C2 P1 Pd1 116.0(2)
C13 P1 Pd1 111.4(2)
C9 P1 Pd1 112.2(2)
C3 C2 P1 119.8(4)
C8 C3 C4 117.1(6)
C8 C3 C2 119.3(6)
C4 C3 C2 123.5(6)
C5 C4 C3 117.7(6)
C5 C4 C17 118.8(6)
C3 C4 C17 122.9(6)
C6 C5 C4 121.1(7)
C7 C6 C5 122.0(7)
C8 C7 C6 118.1(7)
C7 C8 C3 124.0(7)
C11 C9 C10 109.8(7)
C11 C9 C12 106.1(7)
C10 C9 C12 109.3(6)
C11 C9 P1 105.4(5)
C10 C9 P1 116.2(5)
C12 C9 P1 109.5(5)
C14 C13 C15 109.9(7)
C14 C13 C16 109.5(7)
C15 C13 C16 105.6(7)
C14 C13 P1 115.9(6)
C15 C13 P1 110.0(5)
C16 C13 P1 105.4(5)
C4 C17 P18 120.5(4)
C17 P18 C23 99.9(3)
C17 P18 C19 105.4(3)
C23 P18 C19 110.5(3)
C17 P18 Pd1 115.6(2)
C23 P18 Pd1 113.7(2)
C19 P18 Pd1 111.0(2)
C21 C19 C20 105.9(7)
C21 C19 C22 109.7(7)
C20 C19 C22 109.3(7)
C21 C19 P18 106.2(5)
C20 C19 P18 109.9(6)
C22 C19 P18 115.4(6)
C26 C23 C24 109.5(7)
C26 C23 C25 106.0(7)
C24 C23 C25 108.3(8)
C26 C23 P18 110.5(5)
C24 C23 P18 116.4(5)
C25 C23 P18 105.4(5)
O30 C30 Pd1 176.4(7)

loop_
_geom_bond_atom_site_label_1
_geom_bond_atom_site_label_2
_geom_bond_distance
Pd1 C30 1.872(7)
Pd1 P1 2.3446(16)
Pd1 P18 2.3551(15)
P1 C2 1.857(6)
P1 C13 1.898(7)
P1 C9 1.901(7)
C2 C3 1.547(9)
C3 C8 1.414(9)
C3 C4 1.415(8)
C4 C5 1.402(9)
C4 C17 1.534(9)
C5 C6 1.370(10)
C6 C7 1.353(10)
C7 C8 1.338(10)
C9 C11 1.527(10)
C9 C10 1.533(9)
C9 C12 1.543(10)
C13 C14 1.519(10)
C13 C15 1.534(10)
C13 C16 1.540(11)
C17 P18 1.862(6)
P18 C23 1.888(7)
P18 C19 1.888(7)
C19 C21 1.522(11)
C19 C20 1.529(11)
C19 C22 1.542(11)
C23 C26 1.503(10)
C23 C24 1.530(10)
C23 C25 1.533(11)
C30 O30 1.126(8)

loop_
_geom_torsion_atom_site_label_1
_geom_torsion_atom_site_label_2
_geom_torsion_atom_site_label_3
_geom_torsion_atom_site_label_4
_geom_torsion
C30 Pd1 P1 C2 176.7(4)
P18 Pd1 P1 C2 -3.4(3)
C30 Pd1 P1 C13 63.5(4)
P18 Pd1 P1 C13 -116.6(2)
C30 Pd1 P1 C9 -62.4(4)
P18 Pd1 P1 C9 117.5(3)
C13 P1 C2 C3 -179.5(5)
C9 P1 C2 C3 -63.8(5)
Pd1 P1 C2 C3 60.8(5)
P1 C2 C3 C8 104.0(6)
P1 C2 C3 C4 -79.4(7)
C8 C3 C4 C5 0.0(9)
C2 C3 C4 C5 -176.7(6)
C8 C3 C4 C17 170.5(6)
C2 C3 C4 C17 -6.1(9)
C3 C4 C5 C6 -0.8(11)
C17 C4 C5 C6 -171.7(7)
C4 C5 C6 C7 -0.1(12)
C5 C6 C7 C8 1.8(12)
C6 C7 C8 C3 -2.7(11)
C4 C3 C8 C7 1.8(11)
C2 C3 C8 C7 178.7(7)
C2 P1 C9 C11 75.3(5)
C13 P1 C9 C11 -177.5(5)
Pd1 P1 C9 C11 -51.7(5)
C2 P1 C9 C10 -46.5(7)
C13 P1 C9 C10 60.7(7)
Pd1 P1 C9 C10 -173.4(5)
C2 P1 C9 C12 -170.9(5)
C13 P1 C9 C12 -63.7(6)
Pd1 P1 C9 C12 62.1(6)
C2 P1 C13 C14 51.1(7)
C9 P1 C13 C14 -59.6(7)
Pd1 P1 C13 C14 174.2(6)
C2 P1 C13 C15 176.6(5)
C9 P1 C13 C15 65.9(6)
Pd1 P1 C13 C15 -60.4(6)
C2 P1 C13 C16 -70.1(6)
C9 P1 C13 C16 179.3(5)
Pd1 P1 C13 C16 53.0(6)
C5 C4 C17 P18 -103.9(7)
C3 C4 C17 P18 85.6(7)
C4 C17 P18 C23 -178.7(5)
C4 C17 P18 C19 66.8(6)
C4 C17 P18 Pd1 -56.3(6)
C30 Pd1 P18 C17 -179.8(4)
P1 Pd1 P18 C17 0.3(3)
C30 Pd1 P18 C23 -65.1(4)
P1 Pd1 P18 C23 115.0(3)
C30 Pd1 P18 C19 60.1(4)
P1 Pd1 P18 C19 -119.8(3)
C17 P18 C19 C21 -74.4(6)
C23 P18 C19 C21 178.6(5)
Pd1 P18 C19 C21 51.5(6)
C17 P18 C19 C20 171.5(6)
C23 P18 C19 C20 64.4(7)
Pd1 P18 C19 C20 -62.6(6)
C17 P18 C19 C22 47.4(7)
C23 P18 C19 C22 -59.7(7)
Pd1 P18 C19 C22 173.3(6)
C17 P18 C23 C26 -178.7(6)
C19 P18 C23 C26 -68.0(6)
Pd1 P18 C23 C26 57.5(6)
C17 P18 C23 C24 -53.1(8)
C19 P18 C23 C24 57.6(8)
Pd1 P18 C23 C24 -176.8(7)
C17 P18 C23 C25 67.1(6)
C19 P18 C23 C25 177.8(5)
Pd1 P18 C23 C25 -56.7(6)
P1 Pd1 C30 O30 25(14)
P18 Pd1 C30 O30 -155(13)
